data_7121301
loop_
_publ_author_name
'Frieiro-Gomis, Pablo'
'Lucio-Mart\'inez, F\'atima'
'Mun\'in-Cruz, Paula'
'Ortigueira, Juan M.'
'Pereira, M. Teresa'
'Polo-Ces, Paula'
'V\'azquez-Garc\'ia, Digna'
'Vila, Jos\'e M'

_publ_section_title
;
 The chelate-to-bridging shift of phosphane dipalladacycles: convenient
 synthesis of double A-frame tetranuclear complexes.
;
_journal_issue 21
_journal_name_full 'Chemical communications (Cambridge, England)'
_journal_page_first 2662
_journal_page_last 2665
_journal_paper_doi 10.1039/c8cc01046c
_journal_volume 54
_journal_year 2018
_chemical_formula_sum 'C173 H163 Cl8 F12 N4 O18 P10 Pd4 S2'
_chemical_formula_weight 3897.09
_space_group_IT_number 14
_space_group_name_Hall '-P 2yn'
_space_group_name_H-M_alt 'P 1 21/n 1'
_symmetry_cell_setting monoclinic
_symmetry_space_group_name_Hall '-P 2yn'
_symmetry_space_group_name_H-M 'P 1 21/n 1'
_atom_sites_solution_hydrogens geom
_atom_sites_solution_primary direct
_atom_sites_solution_secondary difmap
_audit_creation_method SHELXL-97
_audit_update_record
;
2017-07-26 deposited with the CCDC.
2018-02-19 downloaded from the CCDC.
;
_cell_angle_alpha 90.00
_cell_angle_beta 93.090(6)
_cell_angle_gamma 90.00
_cell_formula_units_Z 2
_cell_length_a 14.8431(11)
_cell_length_b 26.413(2)
_cell_length_c 22.3504(19)
_cell_measurement_reflns_used 1138
_cell_measurement_temperature 100(2)
_cell_measurement_theta_max 39.100
_cell_measurement_theta_min 4.711
_cell_volume 8749.8(12)
_computing_cell_refinement ' SAINT V7.68A (Bruker: Madison, 2009 )'
_computing_data_collection 'Apex2, Bruker Instrument Service v2010'
_computing_data_reduction 'SAINT and XPREP Version 2008/2 (Sheldrick)'
_computing_structure_refinement 'SHELXL-97 (Sheldrick, 1997)'
_computing_structure_solution 'SHELXS-97 (Sheldrick, 1997)'
_diffrn_ambient_temperature 100(2)
_diffrn_measured_fraction_theta_full 0.998
_diffrn_measured_fraction_theta_max 0.998
_diffrn_measurement_device_type 'Bruker X8 apex'
_diffrn_measurement_method 'omega-phi scans'
_diffrn_radiation_monochromator graphite
_diffrn_radiation_source 'fine-focus sealed tube'
_diffrn_radiation_type MoK\a
_diffrn_radiation_wavelength 0.71073
_diffrn_reflns_av_R_equivalents 0.2121
_diffrn_reflns_av_sigmaI/netI 0.1524
_diffrn_reflns_limit_h_max 16
_diffrn_reflns_limit_h_min -17
_diffrn_reflns_limit_k_max 30
_diffrn_reflns_limit_k_min -30
_diffrn_reflns_limit_l_max 25
_diffrn_reflns_limit_l_min -24
_diffrn_reflns_number 87544
_diffrn_reflns_theta_full 24.43
_diffrn_reflns_theta_max 24.43
_diffrn_reflns_theta_min 1.58
_exptl_absorpt_coefficient_mu 0.718
_exptl_absorpt_correction_T_max 0.928
_exptl_absorpt_correction_T_min 0.865
_exptl_absorpt_correction_type multi-scan
_exptl_absorpt_process_details 'SADABS Version 2008/1 (Sheldrick)'
_exptl_crystal_colour yellow
_exptl_crystal_density_diffrn 1.479
_exptl_crystal_density_method 'not measured'
_exptl_crystal_description prism
_exptl_crystal_F_000 3966
_exptl_crystal_size_max 0.19
_exptl_crystal_size_mid 0.18
_exptl_crystal_size_min 0.08
_refine_diff_density_max 2.323
_refine_diff_density_min -0.890
_refine_diff_density_rms 0.179
_refine_ls_extinction_method none
_refine_ls_goodness_of_fit_ref 0.992
_refine_ls_hydrogen_treatment constr
_refine_ls_matrix_type full
_refine_ls_number_parameters 1074
_refine_ls_number_reflns 14410
_refine_ls_number_restraints 42
_refine_ls_restrained_S_all 0.995
_refine_ls_R_factor_all 0.1533
_refine_ls_R_factor_gt 0.0773
_refine_ls_shift/su_max 0.001
_refine_ls_shift/su_mean 0.000
_refine_ls_structure_factor_coef Fsqd
_refine_ls_weighting_details 'calc w=1/[\s^2^(Fo^2^)+(0.1389P)^2^+0.0000P] where P=(Fo^2^+2Fc^2^)/3'
_refine_ls_weighting_scheme calc
_refine_ls_wR_factor_gt 0.1950
_refine_ls_wR_factor_ref 0.2570
_reflns_number_gt 7751
_reflns_number_total 14410
_reflns_threshold_expression >2sigma(I)
_cod_data_source_file c8cc01046c2.cif
_cod_data_source_block shelxl
_cod_depositor_comments 'Adding full bibliography for 7121301--7121303.cif.'
_cod_original_sg_symbol_H-M P21/n
_cod_database_code 7121301

loop_
_symmetry_equiv_pos_as_xyz
'x, y, z'
'-x+1/2, y+1/2, -z+1/2'
'-x, -y, -z'
'x-1/2, -y-1/2, z-1/2'

loop_
_atom_site_label
_atom_site_type_symbol
_atom_site_fract_x
_atom_site_fract_y
_atom_site_fract_z
_atom_site_U_iso_or_equiv
_atom_site_adp_type
_atom_site_occupancy
_atom_site_symmetry_multiplicity
_atom_site_calc_flag
_atom_site_refinement_flags
C1 C 0.0748(6) 0.6280(4) 0.2988(4) 0.025(2) Uani 1 1 d .
C2 C 0.0502(6) 0.6722(4) 0.2693(4) 0.030(2) Uani 1 1 d .
H2 H 0.0874 0.7014 0.2737 0.036 Uiso 1 1 calc R
C3 C -0.0305(7) 0.6740(4) 0.2326(4) 0.032(2) Uani 1 1 d .
C4 C -0.0899(7) 0.6337(4) 0.2304(5) 0.034(3) Uani 1 1 d .
C5 C -0.0649(7) 0.5903(4) 0.2595(5) 0.035(3) Uani 1 1 d .
C6 C 0.0192(6) 0.5859(4) 0.2925(4) 0.027(2) Uani 1 1 d .
C7 C 0.0437(7) 0.5360(4) 0.3160(4) 0.031(2) Uani 1 1 d .
H7 H 0.0049 0.5086 0.3048 0.037 Uiso 1 1 calc R
C8 C 0.1317(6) 0.4751(4) 0.3610(4) 0.030(2) Uani 1 1 d .
C9 C 0.1511(6) 0.4437(4) 0.3135(5) 0.034(3) Uani 1 1 d .
H9 H 0.1529 0.4575 0.2743 0.040 Uiso 1 1 calc R
C10 C 0.1682(7) 0.3918(4) 0.3222(5) 0.035(3) Uani 1 1 d .
H10 H 0.1826 0.3706 0.2898 0.042 Uiso 1 1 calc R
C11 C 0.1632(6) 0.3725(3) 0.3798(4) 0.026(2) Uani 1 1 d .
C12 C 0.1439(7) 0.4026(4) 0.4283(4) 0.033(2) Uani 1 1 d .
H12 H 0.1410 0.3887 0.4674 0.039 Uiso 1 1 calc R
C13 C 0.1291(6) 0.4539(4) 0.4175(4) 0.032(2) Uani 1 1 d .
H13 H 0.1166 0.4752 0.4503 0.038 Uiso 1 1 calc R
C14 C -0.0041(8) 0.7583(4) 0.1988(5) 0.043(3) Uani 1 1 d .
H14A H -0.0327 0.7840 0.1723 0.065 Uiso 1 1 calc R
H14B H 0.0553 0.7497 0.1846 0.065 Uiso 1 1 calc R
H14C H 0.0030 0.7718 0.2396 0.065 Uiso 1 1 calc R
C15 C -0.2363(7) 0.6676(5) 0.2210(6) 0.055(3) Uani 1 1 d .
H15A H -0.2917 0.6668 0.1951 0.083 Uiso 1 1 calc R
H15B H -0.2133 0.7024 0.2235 0.083 Uiso 1 1 calc R
H15C H -0.2494 0.6557 0.2611 0.083 Uiso 1 1 calc R
C16 C -0.1419(9) 0.5249(5) 0.2024(6) 0.063(4) Uani 1 1 d .
H16A H -0.1834 0.4964 0.2065 0.094 Uiso 1 1 calc R
H16B H -0.0852 0.5125 0.1872 0.094 Uiso 1 1 calc R
H16C H -0.1691 0.5497 0.1743 0.094 Uiso 1 1 calc R
C17 C 0.3508(6) 0.7730(4) 0.3807(4) 0.029(2) Uani 1 1 d .
C18 C 0.2823(6) 0.7926(4) 0.3418(4) 0.028(2) Uani 1 1 d .
H18 H 0.2370 0.7708 0.3249 0.033 Uiso 1 1 calc R
C19 C 0.2805(7) 0.8444(4) 0.3278(5) 0.034(3) Uani 1 1 d .
C20 C 0.3464(7) 0.8772(4) 0.3541(5) 0.037(3) Uani 1 1 d .
C21 C 0.4143(7) 0.8566(4) 0.3910(4) 0.030(2) Uani 1 1 d .
C22 C 0.4181(6) 0.8044(4) 0.4039(4) 0.026(2) Uani 1 1 d .
C23 C 0.4912(6) 0.7851(4) 0.4418(4) 0.024(2) Uani 1 1 d .
H23 H 0.5357 0.8086 0.4559 0.029 Uiso 1 1 calc R
C24 C 0.5816(7) 0.7262(4) 0.4907(4) 0.030(2) Uani 1 1 d .
C25 C 0.6654(7) 0.7432(4) 0.4744(5) 0.032(2) Uani 1 1 d .
H25 H 0.6708 0.7632 0.4395 0.039 Uiso 1 1 calc R
C26 C 0.7409(7) 0.7302(4) 0.5103(4) 0.032(2) Uani 1 1 d .
H26 H 0.7987 0.7416 0.4999 0.038 Uiso 1 1 calc R
C27 C 0.3513(7) 0.3177(4) 0.4247(5) 0.038(3) Uani 1 1 d .
H27 H 0.3559 0.3385 0.3904 0.046 Uiso 1 1 calc R
C28 C 0.2670(7) 0.2982(4) 0.4403(4) 0.032(2) Uani 1 1 d .
C29 C 0.5739(7) 0.6945(4) 0.5397(5) 0.033(2) Uani 1 1 d .
H29 H 0.5167 0.6811 0.5485 0.040 Uiso 1 1 calc R
C30 C 0.3520(6) 0.6702(4) 0.2537(4) 0.025(2) Uani 1 1 d .
H30A H 0.3889 0.6619 0.2194 0.030 Uiso 1 1 calc R
H30B H 0.3187 0.7017 0.2435 0.030 Uiso 1 1 calc R
C31 C 0.1338(6) 0.7082(3) 0.4562(4) 0.025(2) Uani 1 1 d .
H31A H 0.0978 0.7159 0.4911 0.030 Uiso 1 1 calc R
H31B H 0.1136 0.7317 0.4236 0.030 Uiso 1 1 calc R
C32 C 0.1997(6) 0.6241(3) 0.1911(4) 0.024(2) Uani 1 1 d .
C33 C 0.1446(7) 0.5830(4) 0.1756(5) 0.033(2) Uani 1 1 d .
H33 H 0.1474 0.5531 0.1991 0.039 Uiso 1 1 calc R
C34 C 0.0848(7) 0.5861(4) 0.1250(5) 0.040(3) Uani 1 1 d .
H34 H 0.0459 0.5586 0.1145 0.048 Uiso 1 1 calc R
C35 C 0.0830(8) 0.6294(4) 0.0907(5) 0.045(3) Uani 1 1 d .
H35 H 0.0435 0.6311 0.0559 0.054 Uiso 1 1 calc R
C36 C 0.1370(7) 0.6701(4) 0.1056(5) 0.043(3) Uani 1 1 d .
H36 H 0.1341 0.6998 0.0814 0.052 Uiso 1 1 calc R
C37 C 0.1954(7) 0.6679(4) 0.1558(5) 0.034(3) Uani 1 1 d .
H37 H 0.2327 0.6961 0.1663 0.041 Uiso 1 1 calc R
C38 C 0.5017(6) 0.7329(4) 0.2944(4) 0.028(2) Uani 1 1 d .
C39 C 0.4685(7) 0.7728(4) 0.2593(5) 0.033(2) Uani 1 1 d .
H39 H 0.4083 0.7715 0.2426 0.039 Uiso 1 1 calc R
C40 C 0.5203(7) 0.8137(4) 0.2485(5) 0.044(3) Uani 1 1 d .
H40 H 0.4963 0.8406 0.2242 0.052 Uiso 1 1 calc R
C41 C 0.6088(7) 0.8165(4) 0.2728(5) 0.038(3) Uani 1 1 d .
H41 H 0.6452 0.8452 0.2654 0.045 Uiso 1 1 calc R
C42 C 0.6429(7) 0.7770(4) 0.3080(5) 0.038(3) Uani 1 1 d .
H42 H 0.7030 0.7784 0.3247 0.045 Uiso 1 1 calc R
C43 C 0.5901(7) 0.7358(4) 0.3186(5) 0.033(3) Uani 1 1 d .
H43 H 0.6139 0.7089 0.3429 0.040 Uiso 1 1 calc R
C44 C 0.3308(6) 0.5602(4) 0.2500(5) 0.030(2) Uani 1 1 d .
C45 C 0.3718(7) 0.5525(4) 0.1952(5) 0.037(3) Uani 1 1 d .
H45 H 0.3655 0.5771 0.1642 0.045 Uiso 1 1 calc R
C46 C 0.4212(7) 0.5088(5) 0.1868(6) 0.049(3) Uani 1 1 d .
H46 H 0.4482 0.5029 0.1498 0.058 Uiso 1 1 calc R
C47 C 0.4309(7) 0.4735(4) 0.2338(6) 0.049(3) Uani 1 1 d .
H47 H 0.4664 0.4440 0.2287 0.058 Uiso 1 1 calc R
C48 C 0.3903(8) 0.4807(4) 0.2863(5) 0.045(3) Uani 1 1 d .
H48 H 0.3965 0.4560 0.3172 0.054 Uiso 1 1 calc R
C49 C 0.3405(7) 0.5237(4) 0.2946(5) 0.036(3) Uani 1 1 d .
H49 H 0.3122 0.5285 0.3313 0.043 Uiso 1 1 calc R
C50 C 0.5059(7) 0.6294(4) 0.3264(5) 0.032(2) Uani 1 1 d .
C51 C 0.5391(7) 0.6075(4) 0.2757(5) 0.038(3) Uani 1 1 d .
H51 H 0.5206 0.6199 0.2371 0.046 Uiso 1 1 calc R
C52 C 0.5993(8) 0.5673(4) 0.2814(6) 0.048(3) Uani 1 1 d .
H52 H 0.6200 0.5513 0.2467 0.057 Uiso 1 1 calc R
C53 C 0.6288(7) 0.5511(4) 0.3371(6) 0.046(3) Uani 1 1 d .
H53 H 0.6698 0.5235 0.3407 0.055 Uiso 1 1 calc R
C54 C 0.5997(7) 0.5743(4) 0.3888(5) 0.042(3) Uani 1 1 d .
H54 H 0.6216 0.5633 0.4274 0.050 Uiso 1 1 calc R
C55 C 0.5387(6) 0.6133(4) 0.3825(5) 0.032(2) Uani 1 1 d .
H55 H 0.5186 0.6295 0.4173 0.039 Uiso 1 1 calc R
C56 C -0.0129(6) 0.6473(4) 0.4202(4) 0.026(2) Uani 1 1 d .
C57 C -0.0584(6) 0.6908(4) 0.4012(4) 0.031(2) Uani 1 1 d .
H57 H -0.0259 0.7216 0.3983 0.038 Uiso 1 1 calc R
C58 C -0.1501(7) 0.6903(4) 0.3864(5) 0.036(3) Uani 1 1 d .
H58 H -0.1800 0.7204 0.3734 0.043 Uiso 1 1 calc R
C59 C -0.1988(7) 0.6451(4) 0.3907(5) 0.038(3) Uani 1 1 d .
H59 H -0.2617 0.6444 0.3805 0.046 Uiso 1 1 calc R
C60 C -0.1555(7) 0.6024(4) 0.4096(5) 0.038(3) Uani 1 1 d .
H60 H -0.1889 0.5720 0.4132 0.045 Uiso 1 1 calc R
C61 C -0.0638(7) 0.6022(4) 0.4239(4) 0.035(3) Uani 1 1 d .
H61 H -0.0348 0.5716 0.4362 0.042 Uiso 1 1 calc R
C62 C 0.2512(8) 0.7892(4) 0.4965(5) 0.040(3) Uani 1 1 d .
C63 C 0.1878(8) 0.8222(4) 0.4713(5) 0.045(3) Uani 1 1 d .
H63 H 0.1431 0.8099 0.4429 0.054 Uiso 1 1 calc R
C64 C 0.1885(11) 0.8734(5) 0.4869(7) 0.069(4) Uani 1 1 d .
H64 H 0.1439 0.8952 0.4690 0.083 Uiso 1 1 calc R
C65 C 0.2502(13) 0.8926(6) 0.5264(7) 0.080(5) Uani 1 1 d .
H65 H 0.2495 0.9274 0.5371 0.096 Uiso 1 1 calc R
C66 C 0.3150(12) 0.8601(6) 0.5513(6) 0.072(5) Uani 1 1 d .
H66 H 0.3599 0.8734 0.5789 0.087 Uiso 1 1 calc R
C67 C 0.3172(9) 0.8081(5) 0.5374(5) 0.058(4) Uani 1 1 d .
H67 H 0.3623 0.7865 0.5553 0.070 Uiso 1 1 calc R
C68 C 0.1223(6) 0.6070(4) 0.5000(4) 0.028(2) Uani 1 1 d .
C69 C 0.1753(7) 0.5637(4) 0.5008(4) 0.033(2) Uani 1 1 d .
H69 H 0.2040 0.5536 0.4657 0.039 Uiso 1 1 calc R
C70 C 0.1866(7) 0.5348(4) 0.5532(5) 0.040(3) Uani 1 1 d .
H70 H 0.2225 0.5050 0.5537 0.047 Uiso 1 1 calc R
C71 C 0.1456(8) 0.5496(5) 0.6039(5) 0.045(3) Uani 1 1 d .
H71 H 0.1540 0.5304 0.6396 0.054 Uiso 1 1 calc R
C72 C 0.0918(7) 0.5927(4) 0.6032(4) 0.040(3) Uani 1 1 d .
H72 H 0.0636 0.6032 0.6383 0.048 Uiso 1 1 calc R
C73 C 0.1492(8) 0.8354(5) 0.2633(6) 0.053(3) Uani 1 1 d .
H73A H 0.1062 0.8560 0.2391 0.080 Uiso 1 1 calc R
H73B H 0.1172 0.8171 0.2938 0.080 Uiso 1 1 calc R
H73C H 0.1784 0.8111 0.2375 0.080 Uiso 1 1 calc R
C74 C 0.0802(7) 0.6197(4) 0.5517(4) 0.032(2) Uani 1 1 d .
H74 H 0.0417 0.6485 0.5511 0.038 Uiso 1 1 calc R
C75 C 0.2771(8) 0.6926(5) 0.5506(5) 0.047(3) Uani 1 1 d .
C76 C 0.3350(9) 0.6521(5) 0.5585(5) 0.054(3) Uani 1 1 d .
H76 H 0.3631 0.6383 0.5250 0.065 Uiso 1 1 calc R
C77 C 0.3526(10) 0.6315(6) 0.6149(6) 0.069(4) Uani 1 1 d .
H77 H 0.3929 0.6037 0.6204 0.083 Uiso 1 1 calc R
C78 C 0.3118(15) 0.6513(8) 0.6615(7) 0.103(8) Uani 1 1 d .
H78 H 0.3218 0.6361 0.6998 0.124 Uiso 1 1 calc R
C79 C 0.2564(14) 0.6927(8) 0.6563(6) 0.095(7) Uani 1 1 d .
H79 H 0.2316 0.7066 0.6910 0.114 Uiso 1 1 calc R
C80 C 0.2360(10) 0.7145(6) 0.6001(5) 0.076(5) Uani 1 1 d .
H80 H 0.1964 0.7426 0.5955 0.091 Uiso 1 1 calc R
C81 C 0.5377(11) 0.9135(6) 0.3845(8) 0.091(5) Uani 1 1 d .
H81A H 0.5771 0.9350 0.4103 0.137 Uiso 1 1 calc R
H81B H 0.5046 0.9345 0.3546 0.137 Uiso 1 1 calc R
H81C H 0.5744 0.8886 0.3641 0.137 Uiso 1 1 calc R
C82 C 0.2846(10) 0.9554(5) 0.3780(7) 0.071(4) Uani 1 1 d .
H82A H 0.2855 0.9913 0.3668 0.107 Uiso 1 1 calc R
H82B H 0.3054 0.9517 0.4202 0.107 Uiso 1 1 calc R
H82C H 0.2230 0.9423 0.3723 0.107 Uiso 1 1 calc R
O1 O -0.0586(5) 0.7146(3) 0.1986(3) 0.0364(17) Uani 1 1 d .
O2 O -0.1697(5) 0.6353(3) 0.1964(4) 0.049(2) Uani 1 1 d .
O3 O -0.1238(5) 0.5488(3) 0.2609(3) 0.0431(19) Uani 1 1 d .
O4 O 0.2165(5) 0.8678(3) 0.2921(3) 0.0380(18) Uani 1 1 d .
O5 O 0.3438(5) 0.9271(3) 0.3406(3) 0.0431(19) Uani 1 1 d .
O6 O 0.4762(5) 0.8881(3) 0.4196(3) 0.046(2) Uani 1 1 d .
O7 O 0.0957(5) 0.2886(3) 0.4165(3) 0.0425(19) Uani 1 1 d .
O8 O 0.1964(5) 0.2851(3) 0.3336(3) 0.045(2) Uani 1 1 d .
P1 P 0.26820(16) 0.61839(10) 0.26147(11) 0.0252(6) Uani 1 1 d .
P2 P 0.42867(17) 0.68276(10) 0.31905(11) 0.0270(6) Uani 1 1 d .
P3 P 0.10752(17) 0.64410(10) 0.43189(11) 0.0247(6) Uani 1 1 d .
P4 P 0.25408(18) 0.72237(10) 0.47739(12) 0.0316(6) Uani 1 1 d .
S1 S 0.17361(18) 0.30683(10) 0.38940(12) 0.0350(7) Uani 1 1 d .
Pd1 Pd 0.18972(5) 0.62242(3) 0.34908(3) 0.0240(2) Uani 1 1 d .
Pd2 Pd 0.34637(5) 0.69925(3) 0.40110(3) 0.0258(2) Uani 1 1 d .
Cl1 Cl 0.32710(15) 0.60903(9) 0.41303(10) 0.0286(6) Uani 1 1 d .
P5 P 0.9014(2) 0.84221(12) 0.34722(14) 0.0463(8) Uani 1 1 d .
F1 F 0.8663(4) 0.7968(2) 0.3056(3) 0.0534(18) Uani 1 1 d .
F2 F 0.8133(5) 0.8722(3) 0.3281(4) 0.073(2) Uani 1 1 d .
F3 F 0.9918(4) 0.8104(2) 0.3661(3) 0.0549(18) Uani 1 1 d .
F4 F 0.9504(4) 0.8657(2) 0.2921(3) 0.0560(19) Uani 1 1 d .
F5 F 0.8520(5) 0.8171(3) 0.4024(3) 0.070(2) Uani 1 1 d .
F6 F 0.9386(6) 0.8873(3) 0.3886(4) 0.089(3) Uani 1 1 d .
N1 N 0.1134(5) 0.5259(3) 0.3505(4) 0.031(2) Uani 1 1 d .
N2 N 0.5019(5) 0.7395(3) 0.4582(4) 0.033(2) Uani 1 1 d .
C1S C 0.6773(10) 0.4466(7) 0.0315(6) 0.160(9) Uani 1 1 d DU
H1S H 0.6503 0.4152 0.0481 0.192 Uiso 1 1 calc R
Cl1S Cl 0.5920(9) 0.4774(5) -0.0078(5) 0.146(4) Uani 0.50 1 d PDU
Cl2S Cl 0.7547(8) 0.4270(6) -0.0170(5) 0.155(5) Uani 0.50 1 d PDU
Cl3S Cl 0.7201(9) 0.4808(3) 0.0916(4) 0.134(4) Uani 0.50 1 d PDU
C2S C 0.4515(9) 0.4979(7) 0.4544(10) 0.052(7) Uani 0.50 1 d PD
H2S H 0.4575 0.5203 0.4187 0.062 Uiso 0.50 1 calc PR
Cl4S Cl 0.3472(4) 0.4668(2) 0.4479(3) 0.0572(17) Uani 0.50 1 d PD
Cl5S Cl 0.4628(12) 0.5346(6) 0.5200(7) 0.081(5) Uani 0.50 1 d PD
Cl6S Cl 0.5407(14) 0.4538(7) 0.4579(10) 0.126(9) Uani 0.50 1 d PD
O1S O 0.5713(11) 0.3492(5) -0.1242(6) 0.142(6) Uani 1 1 d U
C3S C 0.5240(13) 0.3273(6) -0.0909(7) 0.088(5) Uani 1 1 d U
C4S C 0.4538(10) 0.2998(5) -0.1244(7) 0.076(4) Uani 1 1 d U
H4S1 H 0.4654 0.3007 -0.1671 0.114 Uiso 1 1 calc R
H4S2 H 0.3952 0.3155 -0.1181 0.114 Uiso 1 1 calc R
H4S3 H 0.4532 0.2646 -0.1106 0.114 Uiso 1 1 calc R
C5S C 0.5401(9) 0.3267(5) -0.0279(5) 0.060(4) Uani 1 1 d U
H5S1 H 0.6023 0.3373 -0.0177 0.090 Uiso 1 1 calc R
H5S2 H 0.5308 0.2923 -0.0129 0.090 Uiso 1 1 calc R
H5S3 H 0.4983 0.3500 -0.0095 0.090 Uiso 1 1 calc R

loop_
_atom_site_aniso_label
_atom_site_aniso_U_11
_atom_site_aniso_U_22
_atom_site_aniso_U_33
_atom_site_aniso_U_23
_atom_site_aniso_U_13
_atom_site_aniso_U_12
C1 0.019(5) 0.030(6) 0.028(6) 0.002(4) 0.008(4) 0.003(4)
C2 0.024(6) 0.033(6) 0.032(6) 0.002(5) 0.003(4) -0.013(5)
C3 0.033(6) 0.037(6) 0.026(6) 0.013(5) -0.003(5) 0.009(5)
C4 0.023(6) 0.047(7) 0.031(6) 0.002(5) 0.004(5) -0.002(5)
C5 0.029(6) 0.043(7) 0.032(6) 0.001(5) 0.000(5) -0.012(5)
C6 0.023(5) 0.035(6) 0.022(5) -0.005(4) -0.004(4) -0.007(4)
C7 0.029(6) 0.027(6) 0.037(6) -0.009(5) 0.001(5) -0.003(5)
C8 0.021(5) 0.032(6) 0.034(6) 0.001(5) -0.008(4) -0.001(4)
C9 0.026(6) 0.048(7) 0.027(6) 0.006(5) -0.004(4) -0.005(5)
C10 0.030(6) 0.031(6) 0.044(7) -0.011(5) -0.003(5) 0.009(5)
C11 0.017(5) 0.026(5) 0.032(6) 0.008(4) -0.017(4) -0.001(4)
C12 0.039(6) 0.036(6) 0.022(5) -0.002(5) -0.004(5) 0.003(5)
C13 0.027(6) 0.039(6) 0.030(6) 0.000(5) 0.007(5) -0.003(5)
C14 0.052(8) 0.030(6) 0.045(7) 0.013(5) -0.007(6) 0.012(5)
C15 0.027(7) 0.078(9) 0.061(9) 0.011(7) 0.000(6) 0.010(6)
C16 0.077(10) 0.054(8) 0.055(8) 0.000(7) -0.024(7) -0.012(7)
C17 0.027(6) 0.032(6) 0.029(6) 0.001(5) 0.006(5) -0.001(5)
C18 0.023(5) 0.028(6) 0.033(6) 0.001(4) 0.012(4) -0.004(4)
C19 0.029(6) 0.041(7) 0.031(6) 0.001(5) 0.006(5) 0.004(5)
C20 0.047(7) 0.031(6) 0.033(6) 0.004(5) 0.003(5) -0.003(5)
C21 0.033(6) 0.024(6) 0.034(6) -0.004(5) -0.002(5) -0.009(5)
C22 0.016(5) 0.033(6) 0.029(6) -0.003(4) 0.005(4) 0.000(4)
C23 0.021(5) 0.028(6) 0.022(5) -0.008(4) 0.001(4) -0.009(4)
C24 0.029(6) 0.038(6) 0.022(5) -0.005(5) -0.010(4) 0.008(5)
C25 0.033(6) 0.027(6) 0.036(6) -0.001(5) 0.000(5) -0.006(5)
C26 0.023(6) 0.038(6) 0.035(6) -0.010(5) -0.003(5) 0.004(5)
C27 0.050(7) 0.040(7) 0.023(6) 0.011(5) -0.006(5) -0.004(5)
C28 0.037(6) 0.036(6) 0.023(6) -0.002(5) -0.003(5) 0.004(5)
C29 0.030(6) 0.026(6) 0.043(7) -0.002(5) -0.006(5) 0.000(5)
C30 0.023(5) 0.033(6) 0.019(5) 0.003(4) -0.010(4) -0.003(4)
C31 0.028(6) 0.030(6) 0.017(5) 0.001(4) 0.008(4) -0.011(4)
C32 0.024(5) 0.026(5) 0.021(5) 0.002(4) 0.000(4) 0.005(4)
C33 0.032(6) 0.029(6) 0.037(6) 0.001(5) -0.003(5) -0.012(5)
C34 0.045(7) 0.043(7) 0.030(6) -0.011(5) -0.002(5) -0.004(5)
C35 0.061(8) 0.051(8) 0.022(6) 0.001(5) -0.011(5) -0.002(6)
C36 0.045(7) 0.043(7) 0.040(7) 0.008(5) -0.019(6) -0.002(6)
C37 0.033(6) 0.031(6) 0.037(6) 0.001(5) -0.003(5) 0.000(5)
C38 0.016(5) 0.046(6) 0.023(5) 0.015(5) 0.004(4) -0.003(4)
C39 0.018(5) 0.039(6) 0.040(6) 0.010(5) -0.003(5) -0.006(5)
C40 0.033(7) 0.049(7) 0.049(7) 0.029(6) 0.001(5) 0.010(5)
C41 0.031(6) 0.036(6) 0.046(7) 0.009(5) 0.004(5) -0.014(5)
C42 0.022(6) 0.052(7) 0.038(6) -0.002(6) -0.004(5) -0.001(5)
C43 0.036(6) 0.027(6) 0.038(6) 0.009(5) 0.015(5) -0.005(5)
C44 0.022(5) 0.030(6) 0.039(6) -0.002(5) 0.000(5) 0.004(4)
C45 0.031(6) 0.042(7) 0.038(6) -0.003(5) -0.004(5) -0.002(5)
C46 0.031(7) 0.054(8) 0.061(8) -0.008(7) 0.004(6) 0.001(6)
C47 0.034(7) 0.025(6) 0.086(10) -0.007(6) 0.004(7) 0.007(5)
C48 0.055(8) 0.033(7) 0.048(7) 0.003(6) 0.019(6) 0.004(6)
C49 0.037(6) 0.034(6) 0.036(6) 0.006(5) 0.001(5) 0.005(5)
C50 0.024(6) 0.033(6) 0.039(7) 0.005(5) 0.004(5) -0.011(5)
C51 0.021(6) 0.037(6) 0.055(8) 0.009(5) -0.011(5) 0.000(5)
C52 0.038(7) 0.049(7) 0.056(8) -0.013(6) 0.006(6) -0.003(6)
C53 0.024(6) 0.033(7) 0.079(10) 0.007(6) -0.013(6) 0.001(5)
C54 0.026(6) 0.046(7) 0.052(8) 0.012(6) -0.010(5) -0.006(5)
C55 0.024(6) 0.031(6) 0.042(7) 0.012(5) -0.001(5) -0.007(5)
C56 0.026(6) 0.035(6) 0.016(5) -0.001(4) -0.006(4) -0.004(5)
C57 0.025(6) 0.032(6) 0.037(6) 0.010(5) 0.001(5) -0.008(5)
C58 0.026(6) 0.039(7) 0.043(7) 0.005(5) 0.001(5) -0.002(5)
C59 0.024(6) 0.049(7) 0.041(7) 0.007(6) 0.002(5) 0.002(5)
C60 0.033(7) 0.045(7) 0.035(6) 0.008(5) -0.001(5) -0.013(5)
C61 0.031(6) 0.039(6) 0.034(6) 0.005(5) -0.001(5) -0.002(5)
C62 0.050(7) 0.048(7) 0.024(6) -0.007(5) 0.015(5) -0.012(6)
C63 0.046(7) 0.041(7) 0.050(8) 0.000(6) 0.014(6) -0.021(6)
C64 0.103(12) 0.033(8) 0.074(10) -0.015(7) 0.031(9) 0.001(7)
C65 0.127(15) 0.044(9) 0.073(11) -0.029(8) 0.034(11) -0.032(10)
C66 0.104(13) 0.060(10) 0.057(9) -0.040(8) 0.039(9) -0.051(9)
C67 0.066(9) 0.071(9) 0.039(7) -0.012(6) 0.022(6) -0.035(7)
C68 0.027(6) 0.036(6) 0.020(5) 0.009(4) -0.004(4) -0.007(5)
C69 0.041(7) 0.033(6) 0.023(6) -0.004(5) -0.001(5) -0.015(5)
C70 0.039(7) 0.031(6) 0.048(7) 0.006(5) -0.002(6) -0.006(5)
C71 0.048(7) 0.053(8) 0.034(7) 0.019(6) -0.008(6) -0.013(6)
C72 0.045(7) 0.056(8) 0.020(6) 0.002(5) 0.008(5) -0.009(6)
C73 0.035(7) 0.065(9) 0.058(8) 0.012(7) -0.011(6) -0.014(6)
C74 0.038(6) 0.031(6) 0.028(6) 0.002(5) 0.004(5) 0.006(5)
C75 0.048(8) 0.073(9) 0.021(6) -0.009(6) 0.007(5) -0.041(7)
C76 0.058(9) 0.066(9) 0.037(7) 0.010(6) -0.010(6) -0.025(7)
C77 0.078(10) 0.083(11) 0.044(9) 0.028(8) -0.020(8) -0.034(8)
C78 0.16(2) 0.111(15) 0.039(10) 0.007(10) -0.020(11) -0.109(15)
C79 0.159(19) 0.097(13) 0.032(9) -0.013(9) 0.034(10) -0.078(13)
C80 0.091(11) 0.108(12) 0.032(8) -0.001(7) 0.030(7) -0.059(9)
C81 0.081(12) 0.087(12) 0.104(13) 0.023(10) -0.014(10) -0.028(10)
C82 0.090(11) 0.038(8) 0.088(11) 0.000(7) 0.021(9) 0.009(7)
O1 0.037(4) 0.040(4) 0.031(4) 0.006(3) -0.009(3) 0.006(3)
O2 0.031(5) 0.057(5) 0.056(5) -0.003(4) -0.025(4) 0.007(4)
O3 0.028(4) 0.045(5) 0.055(5) 0.005(4) -0.014(4) -0.010(3)
O4 0.030(4) 0.046(5) 0.037(4) 0.014(3) -0.004(3) 0.006(3)
O5 0.048(5) 0.033(4) 0.048(5) 0.012(4) 0.000(4) -0.003(4)
O6 0.044(5) 0.038(4) 0.053(5) 0.004(4) -0.003(4) -0.019(4)
O7 0.035(4) 0.032(4) 0.059(5) 0.011(4) -0.015(4) -0.011(3)
O8 0.047(5) 0.040(4) 0.045(5) -0.006(4) -0.014(4) 0.016(4)
P1 0.0204(14) 0.0291(14) 0.0261(14) 0.0001(11) 0.0001(11) -0.0017(11)
P2 0.0233(14) 0.0334(15) 0.0240(14) 0.0045(11) -0.0011(11) -0.0033(11)
P3 0.0231(14) 0.0280(14) 0.0225(14) 0.0013(11) -0.0014(11) -0.0033(11)
P4 0.0314(16) 0.0395(16) 0.0241(14) -0.0019(12) 0.0023(12) -0.0129(13)
S1 0.0348(16) 0.0302(15) 0.0383(16) 0.0006(12) -0.0133(12) 0.0012(12)
Pd1 0.0209(4) 0.0270(4) 0.0237(4) 0.0038(3) -0.0018(3) -0.0010(3)
Pd2 0.0243(4) 0.0313(5) 0.0217(4) 0.0027(3) -0.0013(3) -0.0051(3)
Cl1 0.0227(13) 0.0341(14) 0.0281(13) 0.0080(11) -0.0073(10) -0.0039(10)
P5 0.050(2) 0.0425(19) 0.0465(19) -0.0017(15) 0.0020(15) -0.0122(15)
F1 0.051(4) 0.053(4) 0.057(4) -0.007(3) 0.007(3) -0.017(3)
F2 0.056(5) 0.065(5) 0.098(6) 0.006(4) 0.006(4) 0.006(4)
F3 0.045(4) 0.054(4) 0.065(5) 0.020(4) -0.007(3) -0.003(3)
F4 0.051(4) 0.057(4) 0.060(4) 0.022(3) 0.000(3) -0.019(3)
F5 0.076(5) 0.086(6) 0.049(5) -0.008(4) 0.013(4) -0.010(4)
F6 0.101(7) 0.076(6) 0.087(6) -0.028(5) -0.012(5) -0.025(5)
N1 0.031(5) 0.026(5) 0.036(5) 0.005(4) -0.006(4) -0.002(4)
N2 0.030(5) 0.040(6) 0.027(5) -0.006(4) -0.004(4) -0.004(4)
C1S 0.20(2) 0.17(2) 0.105(17) -0.061(14) -0.023(9) 0.028(16)
Cl1S 0.211(11) 0.130(9) 0.090(7) 0.009(7) -0.045(7) -0.022(8)
Cl2S 0.131(8) 0.243(14) 0.096(8) 0.000(8) 0.043(7) -0.081(8)
Cl3S 0.244(13) 0.075(6) 0.076(6) 0.020(4) -0.056(7) -0.068(7)
C2S 0.044(15) 0.043(14) 0.065(18) 0.009(12) -0.015(13) 0.002(12)
Cl4S 0.054(4) 0.059(4) 0.059(4) 0.010(3) 0.000(3) -0.006(3)
Cl5S 0.090(11) 0.069(9) 0.079(7) 0.036(6) -0.029(7) -0.026(8)
Cl6S 0.069(10) 0.074(9) 0.24(2) 0.038(12) 0.036(13) 0.044(8)
O1S 0.202(14) 0.117(11) 0.115(9) -0.003(8) 0.081(10) -0.063(9)
C3S 0.128(14) 0.085(11) 0.053(7) 0.010(8) 0.016(8) -0.037(9)
C4S 0.067(5) 0.069(5) 0.089(6) 0.004(4) -0.023(4) 0.013(4)
C5S 0.072(9) 0.061(8) 0.048(6) -0.012(6) 0.004(6) -0.023(7)

loop_
_atom_type_symbol
_atom_type_description
_atom_type_scat_dispersion_real
_atom_type_scat_dispersion_imag
_atom_type_scat_source
C C 0.0033 0.0016 'International Tables Vol C Tables 4.2.6.8 and 6.1.1.4'
N N 0.0061 0.0033 'International Tables Vol C Tables 4.2.6.8 and 6.1.1.4'
O O 0.0106 0.0060 'International Tables Vol C Tables 4.2.6.8 and 6.1.1.4'
F F 0.0171 0.0103 'International Tables Vol C Tables 4.2.6.8 and 6.1.1.4'
P P 0.1023 0.0942 'International Tables Vol C Tables 4.2.6.8 and 6.1.1.4'
S S 0.1246 0.1234 'International Tables Vol C Tables 4.2.6.8 and 6.1.1.4'
Pd Pd -0.9988 1.0072 'International Tables Vol C Tables 4.2.6.8 and 6.1.1.4'
Cl Cl 0.1484 0.1585 'International Tables Vol C Tables 4.2.6.8 and 6.1.1.4'
H H 0.0000 0.0000 'International Tables Vol C Tables 4.2.6.8 and 6.1.1.4'

loop_
_geom_angle_atom_site_label_1
_geom_angle_atom_site_label_2
_geom_angle_atom_site_label_3
_geom_angle
_geom_angle_site_symmetry_1
_geom_angle_site_symmetry_3
C2 C1 C6 119.2(9) . .
C2 C1 Pd1 121.8(7) . .
C6 C1 Pd1 119.0(7) . .
C1 C2 C3 119.9(9) . .
O1 C3 C4 114.2(9) . .
O1 C3 C2 124.9(9) . .
C4 C3 C2 120.9(9) . .
C5 C4 O2 119.8(9) . .
C5 C4 C3 118.3(9) . .
O2 C4 C3 121.7(9) . .
C4 C5 O3 120.9(9) . .
C4 C5 C6 121.8(9) . .
O3 C5 C6 117.2(9) . .
C1 C6 C5 119.4(9) . .
C1 C6 C7 123.5(9) . .
C5 C6 C7 117.1(9) . .
N1 C7 C6 125.5(9) . .
C13 C8 N1 122.0(9) . .
C13 C8 C9 118.2(9) . .
N1 C8 C9 119.7(9) . .
C8 C9 C10 121.3(10) . .
C11 C10 C9 117.9(9) . .
C12 C11 C10 122.5(9) . .
C12 C11 S1 119.5(8) . .
C10 C11 S1 117.8(8) . .
C11 C12 C13 117.4(9) . .
C8 C13 C12 122.6(10) . .
C22 C17 C18 119.8(9) . .
C22 C17 Pd2 122.1(7) . .
C18 C17 Pd2 118.1(7) . .
C17 C18 C19 120.3(9) . .
O4 C19 C18 125.4(9) . .
O4 C19 C20 114.5(9) . .
C18 C19 C20 120.0(10) . .
O5 C20 C21 121.9(9) . .
O5 C20 C19 119.6(9) . .
C21 C20 C19 118.5(9) . .
O6 C21 C20 119.4(9) . .
O6 C21 C22 118.6(9) . .
C20 C21 C22 121.8(9) . .
C17 C22 C21 119.5(9) . .
C17 C22 C23 121.1(9) . .
C21 C22 C23 119.4(9) . .
N2 C23 C22 126.1(9) . .
C25 C24 C29 120.9(9) . .
C25 C24 N2 121.9(9) . .
C29 C24 N2 117.3(9) . .
C26 C25 C24 118.5(9) . .
C28 C26 C25 120.6(10) 3_666 .
C29 C27 C28 118.2(9) 3_666 .
C26 C28 C27 121.5(9) 3_666 .
C26 C28 S1 120.2(8) 3_666 .
C27 C28 S1 118.0(8) . .
C27 C29 C24 120.1(10) 3_666 .
P2 C30 P1 116.6(5) . .
P3 C31 P4 116.8(5) . .
C33 C32 C37 119.7(9) . .
C33 C32 P1 116.3(7) . .
C37 C32 P1 123.9(7) . .
C32 C33 C34 119.6(9) . .
C35 C34 C33 119.4(10) . .
C36 C35 C34 121.5(10) . .
C35 C36 C37 119.8(10) . .
C36 C37 C32 120.0(10) . .
C39 C38 C43 118.4(9) . .
C39 C38 P2 121.7(7) . .
C43 C38 P2 119.1(7) . .
C40 C39 C38 121.2(9) . .
C39 C40 C41 120.2(10) . .
C42 C41 C40 119.2(10) . .
C43 C42 C41 120.1(10) . .
C42 C43 C38 120.8(10) . .
C49 C44 C45 119.4(9) . .
C49 C44 P1 121.3(8) . .
C45 C44 P1 119.3(8) . .
C46 C45 C44 119.6(10) . .
C45 C46 C47 119.0(11) . .
C48 C47 C46 121.3(10) . .
C47 C48 C49 119.9(11) . .
C48 C49 C44 120.8(10) . .
C51 C50 C55 119.2(10) . .
C51 C50 P2 120.0(8) . .
C55 C50 P2 120.5(8) . .
C50 C51 C52 119.9(11) . .
C53 C52 C51 119.8(11) . .
C52 C53 C54 121.1(11) . .
C55 C54 C53 118.5(11) . .
C54 C55 C50 121.3(11) . .
C57 C56 C61 117.5(9) . .
C57 C56 P3 123.2(7) . .
C61 C56 P3 118.9(7) . .
C58 C57 C56 121.4(9) . .
C57 C58 C59 119.8(10) . .
C60 C59 C58 119.5(10) . .
C59 C60 C61 121.4(10) . .
C60 C61 C56 120.4(10) . .
C63 C62 C67 118.8(11) . .
C63 C62 P4 122.7(9) . .
C67 C62 P4 118.5(10) . .
C62 C63 C64 120.8(12) . .
C65 C64 C63 121.9(15) . .
C64 C65 C66 117.9(14) . .
C65 C66 C67 122.6(14) . .
C62 C67 C66 118.0(14) . .
C74 C68 C69 118.0(9) . .
C74 C68 P3 122.0(8) . .
C69 C68 P3 119.9(7) . .
C68 C69 C70 120.1(10) . .
C71 C70 C69 119.8(10) . .
C70 C71 C72 120.4(10) . .
C74 C72 C71 119.1(10) . .
C72 C74 C68 122.6(10) . .
C76 C75 C80 120.6(12) . .
C76 C75 P4 122.3(9) . .
C80 C75 P4 117.1(12) . .
C75 C76 C77 120.6(14) . .
C78 C77 C76 118.9(17) . .
C77 C78 C79 122.7(16) . .
C78 C79 C80 120.3(16) . .
C79 C80 C75 116.9(17) . .
C3 O1 C14 118.8(8) . .
C4 O2 C15 113.5(8) . .
C5 O3 C16 113.7(8) . .
C19 O4 C73 116.1(8) . .
C20 O5 C82 112.6(9) . .
C21 O6 C81 117.9(10) . .
C44 P1 C32 102.3(4) . .
C44 P1 C30 105.0(5) . .
C32 P1 C30 101.7(4) . .
C44 P1 Pd1 116.0(3) . .
C32 P1 Pd1 115.9(3) . .
C30 P1 Pd1 114.3(3) . .
C38 P2 C50 102.1(4) . .
C38 P2 C30 104.2(4) . .
C50 P2 C30 107.0(5) . .
C38 P2 Pd2 117.1(3) . .
C50 P2 Pd2 115.7(3) . .
C30 P2 Pd2 109.7(3) . .
C56 P3 C68 102.8(4) . .
C56 P3 C31 101.3(4) . .
C68 P3 C31 103.8(4) . .
C56 P3 Pd1 117.0(3) . .
C68 P3 Pd1 119.1(3) . .
C31 P3 Pd1 110.6(3) . .
C62 P4 C75 102.3(5) . .
C62 P4 C31 102.7(5) . .
C75 P4 C31 105.8(5) . .
C62 P4 Pd2 116.7(3) . .
C75 P4 Pd2 116.9(4) . .
C31 P4 Pd2 110.9(3) . .
O7 S1 O8 118.2(5) . .
O7 S1 C11 108.7(5) . .
O8 S1 C11 108.3(5) . .
O7 S1 C28 108.1(5) . .
O8 S1 C28 107.3(5) . .
C11 S1 C28 105.6(4) . .
C1 Pd1 P1 88.9(3) . .
C1 Pd1 P3 87.8(3) . .
P1 Pd1 P3 168.20(9) . .
C1 Pd1 Cl1 175.6(3) . .
P1 Pd1 Cl1 92.60(9) . .
P3 Pd1 Cl1 91.54(9) . .
C1 Pd1 Pd2 136.7(3) . .
P1 Pd1 Pd2 87.07(7) . .
P3 Pd1 Pd2 87.58(7) . .
Cl1 Pd1 Pd2 47.60(6) . .
C17 Pd2 P2 88.7(3) . .
C17 Pd2 P4 86.5(3) . .
P2 Pd2 P4 173.61(10) . .
C17 Pd2 Cl1 171.8(3) . .
P2 Pd2 Cl1 88.41(9) . .
P4 Pd2 Cl1 95.75(9) . .
C17 Pd2 Pd1 123.8(3) . .
P2 Pd2 Pd1 89.82(7) . .
P4 Pd2 Pd1 89.31(7) . .
Cl1 Pd2 Pd1 48.53(6) . .
Pd2 Cl1 Pd1 83.87(8) . .
F2 P5 F1 88.8(4) . .
F2 P5 F6 92.2(5) . .
F1 P5 F6 178.8(5) . .
F2 P5 F4 90.1(4) . .
F1 P5 F4 89.4(4) . .
F6 P5 F4 90.0(4) . .
F2 P5 F5 90.6(4) . .
F1 P5 F5 89.4(4) . .
F6 P5 F5 91.2(5) . .
F4 P5 F5 178.6(4) . .
F2 P5 F3 179.0(5) . .
F1 P5 F3 90.1(4) . .
F6 P5 F3 88.9(4) . .
F4 P5 F3 89.8(4) . .
F5 P5 F3 89.5(4) . .
C7 N1 C8 116.5(8) . .
C23 N2 C24 118.6(8) . .
Cl2S C1S Cl1S 108.9(12) . .
Cl2S C1S Cl3S 115.2(11) . .
Cl1S C1S Cl3S 112.7(10) . .
Cl4S C2S Cl5S 111.9(12) . .
Cl4S C2S Cl6S 110.7(12) . .
Cl5S C2S Cl6S 106.8(13) . .
Cl6S Cl5S C2S 95(3) 3_666 3_666
Cl6S Cl5S C2S 169(4) 3_666 .
C2S Cl5S C2S 92.3(13) 3_666 .
Cl6S Cl5S Cl5S 143(4) 3_666 3_666
C2S Cl5S Cl5S 48.7(10) 3_666 3_666
C2S Cl5S Cl5S 43.6(7) . 3_666
Cl5S Cl6S C2S 66(3) 3_666 .
O1S C3S C5S 123.5(17) . .
O1S C3S C4S 110.5(15) . .
C5S C3S C4S 125.9(14) . .

loop_
_geom_bond_atom_site_label_1
_geom_bond_atom_site_label_2
_geom_bond_distance
_geom_bond_site_symmetry_2
C1 C2 1.382(13) .
C1 C6 1.386(13) .
C1 Pd1 1.996(9) .
C2 C3 1.416(13) .
C3 O1 1.367(11) .
C3 C4 1.381(14) .
C4 C5 1.360(14) .
C4 O2 1.372(12) .
C5 O3 1.403(12) .
C5 C6 1.419(13) .
C6 C7 1.459(14) .
C7 N1 1.284(12) .
C8 C13 1.385(13) .
C8 N1 1.388(12) .
C8 C9 1.390(14) .
C9 C10 1.405(14) .
C10 C11 1.390(14) .
C11 C12 1.386(13) .
C11 S1 1.754(9) .
C12 C13 1.391(14) .
C14 O1 1.411(12) .
C15 O2 1.437(13) .
C16 O3 1.464(13) .
C17 C22 1.379(13) .
C17 C18 1.400(13) .
C17 Pd2 2.002(10) .
C18 C19 1.404(13) .
C19 O4 1.355(12) .
C19 C20 1.410(14) .
C20 O5 1.354(12) .
C20 C21 1.378(14) .
C21 O6 1.370(11) .
C21 C22 1.409(13) .
C22 C23 1.434(13) .
C23 N2 1.266(12) .
C24 C25 1.389(14) .
C24 C29 1.390(14) .
C24 N2 1.398(12) .
C25 C26 1.385(13) .
C26 C28 1.345(14) 3_666
C27 C29 1.368(14) 3_666
C27 C28 1.414(15) .
C28 C26 1.345(14) 3_666
C28 S1 1.761(10) .
C29 C27 1.368(14) 3_666
C30 P2 1.833(9) .
C30 P1 1.863(9) .
C31 P3 1.816(9) .
C31 P4 1.859(9) .
C32 C33 1.391(13) .
C32 C37 1.403(13) .
C32 P1 1.832(9) .
C33 C34 1.401(14) .
C34 C35 1.375(15) .
C35 C36 1.372(15) .
C36 C37 1.382(13) .
C38 C39 1.389(13) .
C38 C43 1.395(14) .
C38 P2 1.816(9) .
C39 C40 1.355(14) .
C40 C41 1.396(14) .
C41 C42 1.386(15) .
C42 C43 1.368(14) .
C44 C49 1.388(14) .
C44 C45 1.413(14) .
C44 P1 1.822(10) .
C45 C46 1.385(15) .
C46 C47 1.407(16) .
C47 C48 1.361(16) .
C48 C49 1.373(14) .
C50 C51 1.387(15) .
C50 C55 1.388(14) .
C50 P2 1.819(11) .
C51 C52 1.388(15) .
C52 C53 1.367(16) .
C53 C54 1.396(16) .
C54 C55 1.373(14) .
C56 C57 1.389(13) .
C56 C61 1.416(13) .
C56 P3 1.794(10) .
C57 C58 1.383(14) .
C58 C59 1.402(14) .
C59 C60 1.354(15) .
C60 C61 1.381(14) .
C62 C63 1.382(16) .
C62 C67 1.395(16) .
C62 P4 1.816(11) .
C63 C64 1.398(16) .
C64 C65 1.34(2) .
C65 C66 1.38(2) .
C66 C67 1.410(18) .
C68 C74 1.384(13) .
C68 C69 1.388(14) .
C68 P3 1.813(9) .
C69 C70 1.401(14) .
C70 C71 1.370(16) .
C71 C72 1.390(15) .
C72 C74 1.357(14) .
C73 O4 1.441(13) .
C75 C76 1.377(17) .
C75 C80 1.417(17) .
C75 P4 1.831(12) .
C76 C77 1.384(16) .
C77 C78 1.34(2) .
C78 C79 1.37(3) .
C79 C80 1.40(2) .
C81 O6 1.406(16) .
C82 O5 1.451(14) .
O7 S1 1.419(8) .
O8 S1 1.431(8) .
P1 Pd1 2.334(3) .
P2 Pd2 2.299(3) .
P3 Pd1 2.342(3) .
P4 Pd2 2.326(3) .
Pd1 Cl1 2.452(2) .
Pd1 Pd2 3.2536(10) .
Pd2 Cl1 2.416(2) .
P5 F2 1.569(8) .
P5 F1 1.588(7) .
P5 F6 1.589(8) .
P5 F4 1.589(7) .
P5 F5 1.612(8) .
P5 F3 1.619(7) .
C1S Cl2S 1.701(10) .
C1S Cl1S 1.708(10) .
C1S Cl3S 1.714(9) .
C2S Cl4S 1.751(15) .
C2S Cl5S 1.759(16) .
C2S Cl6S 1.761(15) .
Cl5S Cl6S 0.58(3) 3_666
Cl5S C2S 1.61(3) 3_666
Cl5S Cl5S 2.34(3) 3_666
Cl6S Cl5S 0.58(3) 3_666
O1S C3S 1.198(17) .
C3S C5S 1.414(18) .
C3S C4S 1.45(2) .

loop_
_geom_torsion_atom_site_label_1
_geom_torsion_atom_site_label_2
_geom_torsion_atom_site_label_3
_geom_torsion_atom_site_label_4
_geom_torsion
_geom_torsion_site_symmetry_1
_geom_torsion_site_symmetry_4
C6 C1 C2 C3 -0.7(14) . .
Pd1 C1 C2 C3 178.0(7) . .
C1 C2 C3 O1 -175.8(9) . .
C1 C2 C3 C4 6.5(15) . .
O1 C3 C4 C5 175.5(9) . .
C2 C3 C4 C5 -6.6(15) . .
O1 C3 C4 O2 0.1(14) . .
C2 C3 C4 O2 178.1(9) . .
O2 C4 C5 O3 -7.1(15) . .
C3 C4 C5 O3 177.4(9) . .
O2 C4 C5 C6 176.5(9) . .
C3 C4 C5 C6 1.1(15) . .
C2 C1 C6 C5 -4.6(14) . .
Pd1 C1 C6 C5 176.6(7) . .
C2 C1 C6 C7 172.7(9) . .
Pd1 C1 C6 C7 -6.0(13) . .
C4 C5 C6 C1 4.6(15) . .
O3 C5 C6 C1 -171.9(9) . .
C4 C5 C6 C7 -173.0(10) . .
O3 C5 C6 C7 10.6(13) . .
C1 C6 C7 N1 8.3(16) . .
C5 C6 C7 N1 -174.3(9) . .
C13 C8 C9 C10 -0.4(15) . .
N1 C8 C9 C10 -178.7(9) . .
C8 C9 C10 C11 1.3(15) . .
C9 C10 C11 C12 -1.2(15) . .
C9 C10 C11 S1 173.9(7) . .
C10 C11 C12 C13 0.2(15) . .
S1 C11 C12 C13 -174.9(7) . .
N1 C8 C13 C12 177.5(9) . .
C9 C8 C13 C12 -0.7(15) . .
C11 C12 C13 C8 0.8(15) . .
C22 C17 C18 C19 -1.9(14) . .
Pd2 C17 C18 C19 177.7(7) . .
C17 C18 C19 O4 -178.2(9) . .
C17 C18 C19 C20 -1.6(14) . .
O4 C19 C20 O5 -2.7(14) . .
C18 C19 C20 O5 -179.6(9) . .
O4 C19 C20 C21 -179.8(9) . .
C18 C19 C20 C21 3.3(15) . .
O5 C20 C21 O6 6.5(16) . .
C19 C20 C21 O6 -176.5(9) . .
O5 C20 C21 C22 -178.5(9) . .
C19 C20 C21 C22 -1.4(16) . .
C18 C17 C22 C21 3.7(14) . .
Pd2 C17 C22 C21 -175.8(7) . .
C18 C17 C22 C23 -177.4(8) . .
Pd2 C17 C22 C23 3.1(13) . .
O6 C21 C22 C17 173.0(9) . .
C20 C21 C22 C17 -2.1(15) . .
O6 C21 C22 C23 -5.9(14) . .
C20 C21 C22 C23 179.0(9) . .
C17 C22 C23 N2 -0.7(15) . .
C21 C22 C23 N2 178.2(10) . .
C29 C24 C25 C26 -3.9(15) . .
N2 C24 C25 C26 177.2(9) . .
C24 C25 C26 C28 0.2(15) . 3_666
C29 C27 C28 C26 1.9(15) 3_666 3_666
C29 C27 C28 S1 -171.8(8) 3_666 .
C25 C24 C29 C27 4.7(15) . 3_666
N2 C24 C29 C27 -176.3(9) . 3_666
C37 C32 C33 C34 -0.5(15) . .
P1 C32 C33 C34 174.9(8) . .
C32 C33 C34 C35 1.4(16) . .
C33 C34 C35 C36 -1.5(17) . .
C34 C35 C36 C37 0.7(18) . .
C35 C36 C37 C32 0.3(17) . .
C33 C32 C37 C36 -0.3(15) . .
P1 C32 C37 C36 -175.3(8) . .
C43 C38 C39 C40 0.3(16) . .
P2 C38 C39 C40 170.1(9) . .
C38 C39 C40 C41 -0.2(17) . .
C39 C40 C41 C42 0.1(17) . .
C40 C41 C42 C43 -0.1(16) . .
C41 C42 C43 C38 0.1(16) . .
C39 C38 C43 C42 -0.2(15) . .
P2 C38 C43 C42 -170.4(8) . .
C49 C44 C45 C46 -0.3(15) . .
P1 C44 C45 C46 178.5(8) . .
C44 C45 C46 C47 -1.2(16) . .
C45 C46 C47 C48 2.1(17) . .
C46 C47 C48 C49 -1.4(18) . .
C47 C48 C49 C44 -0.2(17) . .
C45 C44 C49 C48 1.0(16) . .
P1 C44 C49 C48 -177.8(9) . .
C55 C50 C51 C52 4.8(15) . .
P2 C50 C51 C52 178.8(8) . .
C50 C51 C52 C53 -2.9(16) . .
C51 C52 C53 C54 -0.3(17) . .
C52 C53 C54 C55 1.6(16) . .
C53 C54 C55 C50 0.4(15) . .
C51 C50 C55 C54 -3.5(14) . .
P2 C50 C55 C54 -177.5(8) . .
C61 C56 C57 C58 0.1(15) . .
P3 C56 C57 C58 172.8(8) . .
C56 C57 C58 C59 0.2(16) . .
C57 C58 C59 C60 0.3(16) . .
C58 C59 C60 C61 -1.1(17) . .
C59 C60 C61 C56 1.4(16) . .
C57 C56 C61 C60 -0.8(14) . .
P3 C56 C61 C60 -173.9(8) . .
C67 C62 C63 C64 -1.1(16) . .
P4 C62 C63 C64 -179.5(9) . .
C62 C63 C64 C65 0(2) . .
C63 C64 C65 C66 1(2) . .
C64 C65 C66 C67 -1(2) . .
C63 C62 C67 C66 0.7(16) . .
P4 C62 C67 C66 179.2(9) . .
C65 C66 C67 C62 0.4(19) . .
C74 C68 C69 C70 -1.4(14) . .
P3 C68 C69 C70 -179.7(8) . .
C68 C69 C70 C71 -0.4(15) . .
C69 C70 C71 C72 1.0(16) . .
C70 C71 C72 C74 0.3(16) . .
C71 C72 C74 C68 -2.2(16) . .
C69 C68 C74 C72 2.8(15) . .
P3 C68 C74 C72 -179.0(8) . .
C80 C75 C76 C77 1.3(17) . .
P4 C75 C76 C77 178.3(9) . .
C75 C76 C77 C78 0.5(19) . .
C76 C77 C78 C79 -3(2) . .
C77 C78 C79 C80 4(3) . .
C78 C79 C80 C75 -2(2) . .
C76 C75 C80 C79 -0.7(18) . .
P4 C75 C80 C79 -177.8(10) . .
C4 C3 O1 C14 178.4(9) . .
C2 C3 O1 C14 0.6(14) . .
C5 C4 O2 C15 111.8(11) . .
C3 C4 O2 C15 -72.9(13) . .
C4 C5 O3 C16 67.4(13) . .
C6 C5 O3 C16 -116.1(10) . .
C18 C19 O4 C73 -4.7(14) . .
C20 C19 O4 C73 178.6(9) . .
C21 C20 O5 C82 -97.4(13) . .
C19 C20 O5 C82 85.6(12) . .
C20 C21 O6 C81 -69.1(14) . .
C22 C21 O6 C81 115.7(12) . .
C49 C44 P1 C32 -135.2(8) . .
C45 C44 P1 C32 46.0(9) . .
C49 C44 P1 C30 118.9(8) . .
C45 C44 P1 C30 -59.9(9) . .
C49 C44 P1 Pd1 -8.1(10) . .
C45 C44 P1 Pd1 173.1(7) . .
C33 C32 P1 C44 56.1(8) . .
C37 C32 P1 C44 -128.7(8) . .
C33 C32 P1 C30 164.4(8) . .
C37 C32 P1 C30 -20.4(9) . .
C33 C32 P1 Pd1 -71.0(8) . .
C37 C32 P1 Pd1 104.1(8) . .
P2 C30 P1 C44 -80.0(6) . .
P2 C30 P1 C32 173.7(5) . .
P2 C30 P1 Pd1 48.1(6) . .
C39 C38 P2 C50 151.8(9) . .
C43 C38 P2 C50 -38.5(9) . .
C39 C38 P2 C30 40.5(10) . .
C43 C38 P2 C30 -149.7(8) . .
C39 C38 P2 Pd2 -80.8(9) . .
C43 C38 P2 Pd2 89.0(8) . .
C51 C50 P2 C38 -69.8(9) . .
C55 C50 P2 C38 104.1(8) . .
C51 C50 P2 C30 39.3(9) . .
C55 C50 P2 C30 -146.7(8) . .
C51 C50 P2 Pd2 161.9(7) . .
C55 C50 P2 Pd2 -24.2(9) . .
P1 C30 P2 C38 178.0(5) . .
P1 C30 P2 C50 70.4(6) . .
P1 C30 P2 Pd2 -55.9(6) . .
C57 C56 P3 C68 139.2(9) . .
C61 C56 P3 C68 -48.2(8) . .
C57 C56 P3 C31 32.0(9) . .
C61 C56 P3 C31 -155.3(8) . .
C57 C56 P3 Pd1 -88.3(9) . .
C61 C56 P3 Pd1 84.4(8) . .
C74 C68 P3 C56 -52.9(9) . .
C69 C68 P3 C56 125.3(8) . .
C74 C68 P3 C31 52.4(9) . .
C69 C68 P3 C31 -129.4(8) . .
C74 C68 P3 Pd1 175.8(7) . .
C69 C68 P3 Pd1 -5.9(9) . .
P4 C31 P3 C56 177.3(5) . .
P4 C31 P3 C68 70.9(6) . .
P4 C31 P3 Pd1 -58.0(5) . .
C63 C62 P4 C75 -138.1(9) . .
C67 C62 P4 C75 43.5(9) . .
C63 C62 P4 C31 -28.6(10) . .
C67 C62 P4 C31 153.0(8) . .
C63 C62 P4 Pd2 92.9(9) . .
C67 C62 P4 Pd2 -85.5(8) . .
C76 C75 P4 C62 -140.0(10) . .
C80 C75 P4 C62 37.1(10) . .
C76 C75 P4 C31 112.8(9) . .
C80 C75 P4 C31 -70.1(9) . .
C76 C75 P4 Pd2 -11.1(11) . .
C80 C75 P4 Pd2 165.9(7) . .
P3 C31 P4 C62 178.6(5) . .
P3 C31 P4 C75 -74.5(7) . .
P3 C31 P4 Pd2 53.2(6) . .
C12 C11 S1 O7 52.3(9) . .
C10 C11 S1 O7 -123.0(8) . .
C12 C11 S1 O8 -178.1(8) . .
C10 C11 S1 O8 6.6(9) . .
C12 C11 S1 C28 -63.4(9) . .
C10 C11 S1 C28 121.2(8) . .
C26 C28 S1 O7 11.3(10) 3_666 .
C27 C28 S1 O7 -174.9(8) . .
C26 C28 S1 O8 -117.1(9) 3_666 .
C27 C28 S1 O8 56.7(9) . .
C26 C28 S1 C11 127.5(9) 3_666 .
C27 C28 S1 C11 -58.7(9) . .
C2 C1 Pd1 P1 -74.9(8) . .
C6 C1 Pd1 P1 103.8(7) . .
C2 C1 Pd1 P3 93.7(8) . .
C6 C1 Pd1 P3 -87.5(7) . .
C2 C1 Pd1 Cl1 175(3) . .
C6 C1 Pd1 Cl1 -6(4) . .
C2 C1 Pd1 Pd2 9.6(10) . .
C6 C1 Pd1 Pd2 -171.6(5) . .
C44 P1 Pd1 C1 -117.7(4) . .
C32 P1 Pd1 C1 2.2(4) . .
C30 P1 Pd1 C1 120.0(4) . .
C44 P1 Pd1 P3 168.6(5) . .
C32 P1 Pd1 P3 -71.5(6) . .
C30 P1 Pd1 P3 46.3(6) . .
C44 P1 Pd1 Cl1 58.1(4) . .
C32 P1 Pd1 Cl1 178.1(3) . .
C30 P1 Pd1 Cl1 -64.2(3) . .
C44 P1 Pd1 Pd2 105.4(4) . .
C32 P1 Pd1 Pd2 -134.6(3) . .
C30 P1 Pd1 Pd2 -16.9(3) . .
C56 P3 Pd1 C1 8.0(5) . .
C68 P3 Pd1 C1 132.7(4) . .
C31 P3 Pd1 C1 -107.3(4) . .
C56 P3 Pd1 P1 81.9(6) . .
C68 P3 Pd1 P1 -153.4(5) . .
C31 P3 Pd1 P1 -33.4(6) . .
C56 P3 Pd1 Cl1 -167.6(4) . .
C68 P3 Pd1 Cl1 -42.9(4) . .
C31 P3 Pd1 Cl1 77.1(3) . .
C56 P3 Pd1 Pd2 145.0(4) . .
C68 P3 Pd1 Pd2 -90.3(4) . .
C31 P3 Pd1 Pd2 29.7(3) . .
C22 C17 Pd2 P2 -91.4(8) . .
C18 C17 Pd2 P2 89.0(7) . .
C22 C17 Pd2 P4 92.8(8) . .
C18 C17 Pd2 P4 -86.7(7) . .
C22 C17 Pd2 Cl1 -160.7(15) . .
C18 C17 Pd2 Cl1 20(3) . .
C22 C17 Pd2 Pd1 179.7(6) . .
C18 C17 Pd2 Pd1 0.1(9) . .
C38 P2 Pd2 C17 26.6(4) . .
C50 P2 Pd2 C17 147.1(5) . .
C30 P2 Pd2 C17 -91.8(4) . .
C38 P2 Pd2 P4 68.3(10) . .
C50 P2 Pd2 P4 -171.2(9) . .
C30 P2 Pd2 P4 -50.1(10) . .
C38 P2 Pd2 Cl1 -161.0(4) . .
C50 P2 Pd2 Cl1 -40.5(4) . .
C30 P2 Pd2 Cl1 80.6(3) . .
C38 P2 Pd2 Pd1 150.5(4) . .
C50 P2 Pd2 Pd1 -89.0(4) . .
C30 P2 Pd2 Pd1 32.1(3) . .
C62 P4 Pd2 C17 -14.7(5) . .
C75 P4 Pd2 C17 -136.2(5) . .
C31 P4 Pd2 C17 102.5(4) . .
C62 P4 Pd2 P2 -56.4(10) . .
C75 P4 Pd2 P2 -177.9(9) . .
C31 P4 Pd2 P2 60.7(10) . .
C62 P4 Pd2 Cl1 173.2(4) . .
C75 P4 Pd2 Cl1 51.7(4) . .
C31 P4 Pd2 Cl1 -69.7(3) . .
C62 P4 Pd2 Pd1 -138.6(4) . .
C75 P4 Pd2 Pd1 99.8(4) . .
C31 P4 Pd2 Pd1 -21.5(3) . .
C1 Pd1 Pd2 C17 -5.2(5) . .
P1 Pd1 Pd2 C17 80.1(3) . .
P3 Pd1 Pd2 C17 -89.3(3) . .
Cl1 Pd1 Pd2 C17 176.3(3) . .
C1 Pd1 Pd2 P2 -93.5(4) . .
P1 Pd1 Pd2 P2 -8.19(9) . .
P3 Pd1 Pd2 P2 -177.66(9) . .
Cl1 Pd1 Pd2 P2 88.04(10) . .
C1 Pd1 Pd2 P4 80.2(4) . .
P1 Pd1 Pd2 P4 165.48(10) . .
P3 Pd1 Pd2 P4 -4.00(10) . .
Cl1 Pd1 Pd2 P4 -98.30(11) . .
C1 Pd1 Pd2 Cl1 178.5(4) . .
P1 Pd1 Pd2 Cl1 -96.22(10) . .
P3 Pd1 Pd2 Cl1 94.30(10) . .
C17 Pd2 Cl1 Pd1 -22(2) . .
P2 Pd2 Cl1 Pd1 -91.17(8) . .
P4 Pd2 Cl1 Pd1 83.96(9) . .
C1 Pd1 Cl1 Pd2 -166(3) . .
P1 Pd1 Cl1 Pd2 83.63(8) . .
P3 Pd1 Cl1 Pd2 -85.31(8) . .
C6 C7 N1 C8 -171.1(9) . .
C13 C8 N1 C7 -116.0(11) . .
C9 C8 N1 C7 62.2(13) . .
C22 C23 N2 C24 174.0(9) . .
C25 C24 N2 C23 -44.3(14) . .
C29 C24 N2 C23 136.8(10) . .
Cl4S C2S Cl5S Cl6S -12(21) . 3_666
Cl6S C2S Cl5S Cl6S -133(19) . 3_666
Cl4S C2S Cl5S C2S 118.4(18) . 3_666
Cl6S C2S Cl5S C2S -2.9(16) . 3_666
Cl4S C2S Cl5S Cl5S 118.4(18) . 3_666
Cl6S C2S Cl5S Cl5S -2.9(16) . 3_666
Cl4S C2S Cl6S Cl5S -113(4) . 3_666
Cl5S C2S Cl6S Cl5S 9(5) . 3_666
